data_2235602
loop_
_publ_author_name
'Jiang, Bo-Kun'
'Shen, Xuan'
'Wang, Xin'
'Su, Fan'
'Zhu, Dun-Ru'

_publ_section_title
;
 [6,13-Bis(2,4-dichlorobenzoyl)-5,7,12,14-tetramethyldibenzo[<i>b</i>,<i>i</i>][1,4,8,11]tetraazacyclotetradecinato-
 \k^4^<i>N</i>]nickel(II) acetone monosolvate
;
_journal_coeditor_code RZ2759
_journal_issue 7
_journal_name_full 'Acta Crystallographica Section E'
_journal_page_first m871
_journal_paper_doi 10.1107/S1600536812024671
_journal_volume 68
_journal_year 2012
_chemical_formula_iupac '[Ni (C36 H26 Cl4 N4 O2)], C3 H6 O'
_chemical_formula_moiety 'C36 H26 Cl4 N4 Ni O2, C3 H6 O'
_chemical_formula_sum 'C39 H32 Cl4 N4 Ni O3'
_chemical_formula_weight 805.20
_chemical_name_systematic
;
[6,13-Bis(2,4-dichlorobenzoyl)-5,7,12,14-
tetramethyldibenzo[<i>b</i>,<i>i</i>][1,4,8,11]tetraazacyclotetradecinato-
\k^4^<i>N</i>]nickel(II) acetone monosolvate
;
_space_group_IT_number 14
_symmetry_cell_setting monoclinic
_symmetry_space_group_name_Hall '-P 2ybc'
_symmetry_space_group_name_H-M 'P 1 21/c 1'
_atom_sites_solution_hydrogens geom
_atom_sites_solution_primary direct
_atom_sites_solution_secondary difmap
_audit_creation_method SHELXL-97
_cell_angle_alpha 90.00
_cell_angle_beta 110.372(4)
_cell_angle_gamma 90.00
_cell_formula_units_Z 4
_cell_length_a 11.546(3)
_cell_length_b 27.134(7)
_cell_length_c 12.149(3)
_cell_measurement_reflns_used 34
_cell_measurement_temperature 296(2)
_cell_measurement_theta_max 26.22
_cell_measurement_theta_min 2.26
_cell_volume 3568.1(16)
_computing_cell_refinement 'SAINT (Bruker, 2005)'
_computing_data_collection 'APEX2 (Bruker, 2005)'
_computing_data_reduction 'SAINT (Bruker, 2005)'
_computing_molecular_graphics 'SHELXTL (Sheldrick, 2008)'
_computing_publication_material 'SHELXTL (Sheldrick, 2008)'
_computing_structure_refinement 'SHELXL97 (Sheldrick, 2008)'
_computing_structure_solution 'SHELXS97 (Sheldrick, 2008)'
_diffrn_ambient_temperature 296(2)
_diffrn_measured_fraction_theta_full 0.976
_diffrn_measured_fraction_theta_max 0.976
_diffrn_measurement_device_type 'Bruker APEXII CCD'
_diffrn_measurement_method '\w scans'
_diffrn_radiation_monochromator graphite
_diffrn_radiation_source 'fine-focus sealed tube'
_diffrn_radiation_type MoK\a
_diffrn_radiation_wavelength 0.71073
_diffrn_reflns_av_R_equivalents 0.1719
_diffrn_reflns_av_sigmaI/netI 0.2019
_diffrn_reflns_limit_h_max 13
_diffrn_reflns_limit_h_min -13
_diffrn_reflns_limit_k_max 32
_diffrn_reflns_limit_k_min -32
_diffrn_reflns_limit_l_max 13
_diffrn_reflns_limit_l_min -14
_diffrn_reflns_number 21315
_diffrn_reflns_theta_full 25.00
_diffrn_reflns_theta_max 25.00
_diffrn_reflns_theta_min 1.88
_exptl_absorpt_coefficient_mu 0.889
_exptl_absorpt_correction_T_max 0.9486
_exptl_absorpt_correction_T_min 0.9009
_exptl_absorpt_correction_type multi-scan
_exptl_absorpt_process_details '(SADABS; Sheldrick, 1996)'
_exptl_crystal_colour 'dark green'
_exptl_crystal_density_diffrn 1.499
_exptl_crystal_density_method 'not measured'
_exptl_crystal_description 'block '
_exptl_crystal_F_000 1656
_exptl_crystal_size_max 0.12
_exptl_crystal_size_mid 0.08
_exptl_crystal_size_min 0.06
_refine_diff_density_max 1.648
_refine_diff_density_min -2.374
_refine_ls_extinction_method none
_refine_ls_goodness_of_fit_ref 1.039
_refine_ls_hydrogen_treatment constr
_refine_ls_matrix_type full
_refine_ls_number_parameters 460
_refine_ls_number_reflns 6137
_refine_ls_number_restraints 0
_refine_ls_restrained_S_all 1.039
_refine_ls_R_factor_all 0.2085
_refine_ls_R_factor_gt 0.0776
_refine_ls_shift/su_max 0.002
_refine_ls_shift/su_mean 0.000
_refine_ls_structure_factor_coef Fsqd
_refine_ls_weighting_details 'calc w=1/[\s^2^(Fo^2^)+(0.0670P)^2^+0.0000P] where P=(Fo^2^+2Fc^2^)/3'
_refine_ls_weighting_scheme calc
_refine_ls_wR_factor_gt 0.1413
_refine_ls_wR_factor_ref 0.1899
_reflns_number_gt 3204
_reflns_number_total 6137
_reflns_threshold_expression I>2sigma(I)
_cod_data_source_file rz2759.cif
_cod_data_source_block I
_cod_original_cell_volume 3568.1(17)
_cod_original_sg_symbol_H-M 'P 21/c'
_cod_database_code 2235602
_cod_database_fobs_code 2235602

loop_
_symmetry_equiv_pos_as_xyz
'x, y, z'
'-x, y+1/2, -z+1/2'
'-x, -y, -z'
'x, -y-1/2, z-1/2'

loop_
_atom_site_type_symbol
_atom_site_label
_atom_site_fract_x
_atom_site_fract_y
_atom_site_fract_z
_atom_site_U_iso_or_equiv
_atom_site_adp_type
_atom_site_calc_flag
_atom_site_refinement_flags
_atom_site_occupancy
_atom_site_symmetry_multiplicity
Ni Ni1 2.16249(6) -0.17047(3) 2.42062(6) 0.0368(2) Uani d . 1 1
N N1 2.3256(4) -0.17941(19) 2.4315(4) 0.0391(12) Uani d . 1 1
N N2 1.9992(4) -0.16079(19) 2.4095(4) 0.0417(13) Uani d . 1 1
N N3 2.1638(4) -0.11609(19) 2.3281(4) 0.0401(12) Uani d . 1 1
N N4 2.1601(4) -0.2260(2) 2.5097(4) 0.0388(12) Uani d . 1 1
Cl Cl1 2.4561(2) -0.41867(9) 2.59903(17) 0.0823(6) Uani d . 1 1
Cl Cl2 1.6819(2) -0.03283(9) 1.90340(18) 0.0834(7) Uani d . 1 1
Cl Cl3 1.60697(19) -0.21256(10) 1.71613(17) 0.0919(8) Uani d . 1 1
Cl Cl4 2.2994(2) -0.47349(11) 2.1476(2) 0.0997(9) Uani d . 1 1
O O1 1.8035(6) -0.0458(3) 2.1541(5) 0.104(2) Uani d . 1 1
O O2 2.5123(5) -0.3123(2) 2.5822(6) 0.0883(18) Uani d . 1 1
O O3 1.8191(6) -0.0670(3) 1.6827(7) 0.122(3) Uani d . 1 1
C C1 2.3202(6) -0.3429(3) 2.2984(7) 0.066(2) Uani d . 1 1
H H1A 2.2980 -0.3107 2.2740 0.079 Uiso calc R 1 1
C C2 2.2992(6) -0.3796(3) 2.2159(7) 0.067(2) Uani d . 1 1
H H2A 2.2675 -0.3721 2.1363 0.081 Uiso calc R 1 1
C C3 2.3254(6) -0.4273(3) 2.2519(6) 0.059(2) Uani d . 1 1
C C4 2.3716(6) -0.4398(3) 2.3686(7) 0.062(2) Uani d . 1 1
H H4A 2.3846 -0.4726 2.3917 0.074 Uiso calc R 1 1
C C5 2.3982(5) -0.4026(3) 2.4505(6) 0.0518(18) Uani d . 1 1
C C6 2.3747(5) -0.3530(3) 2.4192(5) 0.0477(16) Uani d . 1 1
C C7 2.4127(6) -0.3101(3) 2.5037(6) 0.0534(17) Uani d . 1 1
C C8 2.3334(5) -0.2649(3) 2.4819(5) 0.0451(15) Uani d . 1 1
C C9 2.3812(5) -0.2225(3) 2.4453(5) 0.0435(16) Uani d . 1 1
C C10 2.4962(5) -0.2289(3) 2.4109(6) 0.0584(19) Uani d . 1 1
H H10A 2.5193 -0.1977 2.3878 0.088 Uiso calc R 1 1
H H10B 2.4782 -0.2517 2.3465 0.088 Uiso calc R 1 1
H H10C 2.5629 -0.2416 2.4767 0.088 Uiso calc R 1 1
C C11 2.3762(5) -0.1343(2) 2.4110(5) 0.0430(16) Uani d . 1 1
C C12 2.5004(5) -0.1204(3) 2.4554(6) 0.0565(19) Uani d . 1 1
H H12A 2.5599 -0.1432 2.4963 0.068 Uiso calc R 1 1
C C13 2.5356(6) -0.0732(3) 2.4393(6) 0.066(2) Uani d . 1 1
H H13A 2.6186 -0.0643 2.4678 0.079 Uiso calc R 1 1
C C14 2.4468(6) -0.0391(3) 2.3804(6) 0.0574(19) Uani d . 1 1
H H14A 2.4703 -0.0074 2.3678 0.069 Uiso calc R 1 1
C C15 2.3229(6) -0.0518(3) 2.3403(5) 0.0517(17) Uani d . 1 1
H H15A 2.2636 -0.0283 2.3035 0.062 Uiso calc R 1 1
C C16 2.2870(5) -0.0986(2) 2.3540(5) 0.0433(16) Uani d . 1 1
C C17 2.0664(5) -0.0984(2) 2.2450(5) 0.0425(15) Uani d . 1 1
C C18 2.0783(6) -0.0667(3) 2.1465(6) 0.061(2) Uani d . 1 1
H H18A 2.1642 -0.0612 2.1591 0.092 Uiso calc R 1 1
H H18B 2.0381 -0.0356 2.1453 0.092 Uiso calc R 1 1
H H18C 2.0403 -0.0832 2.0727 0.092 Uiso calc R 1 1
C C19 1.9455(5) -0.1101(3) 2.2400(5) 0.0486(17) Uani d . 1 1
C C20 1.8430(6) -0.0871(3) 2.1423(6) 0.0563(18) Uani d . 1 1
C C21 1.7900(5) -0.1152(3) 2.0300(5) 0.0479(17) Uani d . 1 1
C C22 1.7121(5) -0.0950(3) 1.9237(6) 0.0519(18) Uani d . 1 1
C C23 1.6576(6) -0.1247(4) 1.8269(6) 0.067(2) Uani d . 1 1
H H23A 1.6057 -0.1111 1.7569 0.081 Uiso calc R 1 1
C C24 1.6808(6) -0.1743(3) 1.8351(6) 0.058(2) Uani d . 1 1
C C25 1.7608(6) -0.1952(3) 1.9366(6) 0.063(2) Uani d . 1 1
H H25A 1.7788 -0.2287 1.9403 0.076 Uiso calc R 1 1
C C26 1.8134(6) -0.1652(3) 2.0320(6) 0.0557(18) Uani d . 1 1
H H26A 1.8670 -0.1792 2.1008 0.067 Uiso calc R 1 1
C C27 1.9141(5) -0.1369(3) 2.3232(5) 0.0501(18) Uani d . 1 1
C C28 1.7787(5) -0.1420(3) 2.3064(6) 0.066(2) Uani d . 1 1
H H28A 1.7700 -0.1612 2.3695 0.099 Uiso calc R 1 1
H H28B 1.7366 -0.1582 2.2330 0.099 Uiso calc R 1 1
H H28C 1.7436 -0.1099 2.3061 0.099 Uiso calc R 1 1
C C29 1.9799(5) -0.1845(3) 2.5064(5) 0.0453(16) Uani d . 1 1
C C30 1.8935(5) -0.1707(3) 2.5579(6) 0.057(2) Uani d . 1 1
H H30A 1.8356 -0.1463 2.5236 0.069 Uiso calc R 1 1
C C31 1.8948(7) -0.1937(3) 2.6600(7) 0.072(2) Uani d . 1 1
H H31A 1.8358 -0.1850 2.6927 0.087 Uiso calc R 1 1
C C32 1.9796(6) -0.2283(3) 2.7133(6) 0.066(2) Uani d . 1 1
H H32A 1.9785 -0.2431 2.7820 0.080 Uiso calc R 1 1
C C33 2.0680(5) -0.2418(3) 2.6664(5) 0.0507(17) Uani d . 1 1
H H33A 2.1275 -0.2653 2.7037 0.061 Uiso calc R 1 1
C C34 2.0669(5) -0.2199(3) 2.5620(5) 0.0451(16) Uani d . 1 1
C C35 2.2295(5) -0.2652(3) 2.5173(5) 0.0472(17) Uani d . 1 1
C C36 2.1961(6) -0.3143(3) 2.5607(7) 0.064(2) Uani d . 1 1
H H36A 2.1242 -0.3099 2.5823 0.096 Uiso calc R 1 1
H H36B 2.2639 -0.3252 2.6278 0.096 Uiso calc R 1 1
H H36C 2.1792 -0.3384 2.4994 0.096 Uiso calc R 1 1
C C37 1.9714(9) -0.0368(5) 1.6169(9) 0.133(5) Uani d . 1 1
H H37A 1.9020 -0.0267 1.5501 0.200 Uiso calc R 1 1
H H37B 2.0215 -0.0594 1.5922 0.200 Uiso calc R 1 1
H H37C 2.0196 -0.0084 1.6523 0.200 Uiso calc R 1 1
C C38 1.9267(8) -0.0612(3) 1.7031(8) 0.077(2) Uani d . 1 1
C C39 2.0198(9) -0.0793(5) 1.8118(9) 0.113(4) Uani d . 1 1
H H39A 1.9794 -0.0943 1.8602 0.170 Uiso calc R 1 1
H H39B 2.0696 -0.0522 1.8532 0.170 Uiso calc R 1 1
H H39C 2.0714 -0.1032 1.7931 0.170 Uiso calc R 1 1

loop_
_atom_site_aniso_label
_atom_site_aniso_U_11
_atom_site_aniso_U_22
_atom_site_aniso_U_33
_atom_site_aniso_U_12
_atom_site_aniso_U_13
_atom_site_aniso_U_23
Ni1 0.0381(3) 0.0335(5) 0.0383(4) 0.0003(3) 0.0126(3) 0.0001(4)
N1 0.040(2) 0.034(4) 0.042(3) -0.001(2) 0.013(2) -0.001(2)
N2 0.039(2) 0.045(4) 0.042(3) -0.001(2) 0.015(2) -0.002(2)
N3 0.046(2) 0.037(4) 0.040(3) 0.001(2) 0.016(2) 0.002(2)
N4 0.039(2) 0.035(4) 0.039(3) 0.000(2) 0.009(2) 0.003(2)
Cl1 0.1151(15) 0.0569(17) 0.0594(12) -0.0017(13) 0.0108(11) 0.0115(11)
Cl2 0.0993(14) 0.0670(18) 0.0752(14) 0.0204(13) 0.0193(11) 0.0261(12)
Cl3 0.1011(14) 0.119(2) 0.0605(12) -0.0510(15) 0.0348(11) -0.0259(12)
Cl4 0.0996(14) 0.109(2) 0.0915(16) 0.0098(14) 0.0340(13) -0.0483(15)
O1 0.109(4) 0.080(6) 0.085(4) 0.044(4) -0.016(3) -0.019(4)
O2 0.070(3) 0.048(4) 0.112(5) 0.014(3) -0.012(3) -0.013(4)
O3 0.090(4) 0.130(8) 0.160(7) 0.022(4) 0.060(5) 0.014(5)
C1 0.064(4) 0.055(6) 0.068(5) 0.011(4) 0.011(4) 0.004(4)
C2 0.077(5) 0.066(7) 0.060(5) 0.011(4) 0.025(4) 0.003(4)
C3 0.059(4) 0.057(6) 0.064(5) 0.008(4) 0.027(4) -0.012(4)
C4 0.065(4) 0.045(5) 0.080(5) 0.009(4) 0.030(4) -0.009(4)
C5 0.054(3) 0.047(5) 0.052(4) 0.013(3) 0.014(3) 0.010(4)
C6 0.043(3) 0.044(5) 0.053(4) 0.009(3) 0.012(3) 0.000(3)
C7 0.059(4) 0.035(5) 0.062(4) 0.003(3) 0.015(4) 0.004(4)
C8 0.042(3) 0.033(5) 0.053(4) 0.009(3) 0.008(3) 0.000(3)
C9 0.044(3) 0.043(5) 0.043(3) 0.003(3) 0.013(3) -0.005(3)
C10 0.055(3) 0.054(5) 0.070(4) 0.007(3) 0.026(3) -0.001(4)
C11 0.048(3) 0.034(4) 0.052(4) 0.001(3) 0.023(3) -0.002(3)
C12 0.049(3) 0.054(5) 0.068(4) -0.002(3) 0.022(3) 0.006(4)
C13 0.059(4) 0.067(7) 0.072(5) -0.015(4) 0.022(4) -0.004(4)
C14 0.061(4) 0.044(5) 0.070(5) -0.014(4) 0.025(4) 0.002(4)
C15 0.060(3) 0.046(5) 0.051(4) -0.002(3) 0.021(3) 0.001(3)
C16 0.045(3) 0.044(5) 0.044(3) -0.005(3) 0.020(3) -0.003(3)
C17 0.051(3) 0.036(5) 0.036(3) 0.001(3) 0.009(3) -0.006(3)
C18 0.070(4) 0.056(6) 0.057(4) 0.008(4) 0.022(4) 0.012(4)
C19 0.043(3) 0.048(5) 0.049(4) 0.008(3) 0.008(3) -0.004(3)
C20 0.055(4) 0.047(5) 0.058(4) 0.011(3) 0.008(3) -0.001(4)
C21 0.040(3) 0.049(5) 0.049(4) 0.002(3) 0.007(3) 0.006(3)
C22 0.048(3) 0.054(5) 0.055(4) 0.004(3) 0.019(3) 0.012(4)
C23 0.047(3) 0.107(8) 0.043(4) -0.006(4) 0.010(3) 0.010(5)
C24 0.056(4) 0.071(7) 0.048(4) -0.029(4) 0.019(3) -0.010(4)
C25 0.066(4) 0.056(6) 0.068(5) 0.002(4) 0.024(4) 0.001(4)
C26 0.064(4) 0.043(5) 0.053(4) 0.007(3) 0.011(3) 0.001(4)
C27 0.038(3) 0.057(6) 0.049(4) 0.004(3) 0.008(3) -0.008(3)
C28 0.042(3) 0.081(7) 0.071(5) 0.008(4) 0.015(3) 0.004(4)
C29 0.038(3) 0.049(5) 0.047(3) -0.002(3) 0.013(3) -0.002(3)
C30 0.047(3) 0.066(6) 0.064(4) -0.002(3) 0.025(3) -0.001(4)
C31 0.071(4) 0.088(7) 0.076(5) -0.006(5) 0.049(4) 0.002(5)
C32 0.075(4) 0.075(7) 0.060(4) -0.009(4) 0.037(4) 0.006(4)
C33 0.055(3) 0.045(5) 0.046(4) -0.011(3) 0.010(3) 0.007(3)
C34 0.046(3) 0.045(5) 0.042(3) -0.017(3) 0.014(3) -0.005(3)
C35 0.041(3) 0.047(5) 0.043(3) -0.011(3) 0.001(3) 0.001(3)
C36 0.066(4) 0.039(5) 0.086(5) -0.004(4) 0.024(4) 0.005(4)
C37 0.112(7) 0.172(15) 0.116(9) -0.021(8) 0.039(7) 0.033(9)
C38 0.087(5) 0.058(7) 0.093(6) 0.008(5) 0.039(5) -0.002(5)
C39 0.123(7) 0.117(12) 0.088(7) 0.009(7) 0.021(6) 0.003(7)

loop_
_atom_type_symbol
_atom_type_description
_atom_type_scat_dispersion_real
_atom_type_scat_dispersion_imag
_atom_type_scat_source
C C 0.0033 0.0016 'International Tables Vol C Tables 4.2.6.8 and 6.1.1.4'
H H 0.0000 0.0000 'International Tables Vol C Tables 4.2.6.8 and 6.1.1.4'
N N 0.0061 0.0033 'International Tables Vol C Tables 4.2.6.8 and 6.1.1.4'
O O 0.0106 0.0060 'International Tables Vol C Tables 4.2.6.8 and 6.1.1.4'
Cl Cl 0.1484 0.1585 'International Tables Vol C Tables 4.2.6.8 and 6.1.1.4'
Ni Ni 0.3393 1.1124 'International Tables Vol C Tables 4.2.6.8 and 6.1.1.4'

loop_
_geom_angle_atom_site_label_1
_geom_angle_atom_site_label_2
_geom_angle_atom_site_label_3
_geom_angle
N1 Ni1 N3 85.7(2)
N1 Ni1 N4 94.2(2)
N3 Ni1 N4 178.5(2)
N1 Ni1 N2 179.4(2)
N3 Ni1 N2 93.8(2)
N4 Ni1 N2 86.4(2)
C9 N1 C11 125.3(4)
C9 N1 Ni1 124.2(4)
C11 N1 Ni1 110.2(4)
C27 N2 C29 125.9(4)
C27 N2 Ni1 125.2(3)
C29 N2 Ni1 108.8(4)
C17 N3 C16 124.7(5)
C17 N3 Ni1 124.7(4)
C16 N3 Ni1 110.4(4)
C35 N4 C34 126.5(5)
C35 N4 Ni1 124.3(3)
C34 N4 Ni1 109.2(4)
C2 C1 C6 121.3(8)
C2 C1 H1A 119.3
C6 C1 H1A 119.3
C3 C2 C1 119.4(7)
C3 C2 H2A 120.3
C1 C2 H2A 120.3
C2 C3 C4 121.9(7)
C2 C3 Cl4 119.3(6)
C4 C3 Cl4 118.8(6)
C3 C4 C5 118.3(7)
C3 C4 H4A 120.8
C5 C4 H4A 120.8
C4 C5 C6 122.4(6)
C4 C5 Cl1 118.2(6)
C6 C5 Cl1 119.3(5)
C5 C6 C1 116.4(7)
C5 C6 C7 124.9(6)
C1 C6 C7 118.5(7)
O2 C7 C8 122.2(7)
O2 C7 C6 117.9(6)
C8 C7 C6 119.7(6)
C35 C8 C9 124.5(6)
C35 C8 C7 118.3(6)
C9 C8 C7 116.2(4)
N1 C9 C8 122.5(4)
N1 C9 C10 119.8(6)
C8 C9 C10 117.5(6)
C9 C10 H10A 109.5
C9 C10 H10B 109.5
H10A C10 H10B 109.5
C9 C10 H10C 109.5
H10A C10 H10C 109.5
H10B C10 H10C 109.5
C12 C11 C16 118.7(6)
C12 C11 N1 126.7(6)
C16 C11 N1 113.9(5)
C13 C12 C11 120.7(7)
C13 C12 H12A 119.6
C11 C12 H12A 119.6
C12 C13 C14 119.6(6)
C12 C13 H13A 120.2
C14 C13 H13A 120.2
C13 C14 C15 120.3(7)
C13 C14 H14A 119.9
C15 C14 H14A 119.9
C16 C15 C14 120.7(7)
C16 C15 H15A 119.6
C14 C15 H15A 119.6
C15 C16 C11 119.9(5)
C15 C16 N3 127.2(6)
C11 C16 N3 112.5(5)
N3 C17 C19 121.4(5)
N3 C17 C18 121.6(5)
C19 C17 C18 116.9(6)
C17 C18 H18A 109.5
C17 C18 H18B 109.5
H18A C18 H18B 109.5
C17 C18 H18C 109.5
H18A C18 H18C 109.5
H18B C18 H18C 109.5
C27 C19 C17 126.1(6)
C27 C19 C20 117.5(5)
C17 C19 C20 116.1(6)
O1 C20 C19 120.7(7)
O1 C20 C21 121.1(6)
C19 C20 C21 118.3(6)
C26 C21 C22 117.3(7)
C26 C21 C20 117.9(6)
C22 C21 C20 124.7(7)
C23 C22 C21 120.7(8)
C23 C22 Cl2 116.1(6)
C21 C22 Cl2 123.2(6)
C24 C23 C22 119.5(7)
C24 C23 H23A 120.3
C22 C23 H23A 120.3
C23 C24 C25 121.4(7)
C23 C24 Cl3 119.9(6)
C25 C24 Cl3 118.7(7)
C26 C25 C24 118.3(8)
C26 C25 H25A 120.8
C24 C25 H25A 120.8
C25 C26 C21 122.7(7)
C25 C26 H26A 118.7
C21 C26 H26A 118.7
N2 C27 C19 121.4(5)
N2 C27 C28 120.4(6)
C19 C27 C28 118.0(6)
C27 C28 H28A 109.5
C27 C28 H28B 109.5
H28A C28 H28B 109.5
C27 C28 H28C 109.5
H28A C28 H28C 109.5
H28B C28 H28C 109.5
C34 C29 C30 118.5(6)
C34 C29 N2 114.8(4)
C30 C29 N2 126.1(6)
C31 C30 C29 119.5(7)
C31 C30 H30A 120.2
C29 C30 H30A 120.2
C32 C31 C30 121.6(5)
C32 C31 H31A 119.2
C30 C31 H31A 119.2
C31 C32 C33 120.3(6)
C31 C32 H32A 119.9
C33 C32 H32A 119.9
C32 C33 C34 119.1(7)
C32 C33 H33A 120.4
C34 C33 H33A 120.4
C29 C34 C33 121.0(5)
C29 C34 N4 113.2(5)
C33 C34 N4 125.4(6)
N4 C35 C8 122.5(6)
N4 C35 C36 120.5(5)
C8 C35 C36 117.0(6)
C35 C36 H36A 109.5
C35 C36 H36B 109.5
H36A C36 H36B 109.5
C35 C36 H36C 109.5
H36A C36 H36C 109.5
H36B C36 H36C 109.5
C38 C37 H37A 109.5
C38 C37 H37B 109.5
H37A C37 H37B 109.5
C38 C37 H37C 109.5
H37A C37 H37C 109.5
H37B C37 H37C 109.5
O3 C38 C39 121.8(8)
O3 C38 C37 120.7(9)
C39 C38 C37 117.5(8)
C38 C39 H39A 109.5
C38 C39 H39B 109.5
H39A C39 H39B 109.5
C38 C39 H39C 109.5
H39A C39 H39C 109.5
H39B C39 H39C 109.5

loop_
_geom_bond_atom_site_label_1
_geom_bond_atom_site_label_2
_geom_bond_distance
Ni1 N1 1.857(4)
Ni1 N3 1.858(5)
Ni1 N4 1.861(5)
Ni1 N2 1.862(4)
N1 C9 1.315(8)
N1 C11 1.415(7)
N2 C27 1.330(8)
N2 C29 1.425(7)
N3 C17 1.313(7)
N3 C16 1.426(7)
N4 C35 1.316(8)
N4 C34 1.437(6)
Cl1 C5 1.747(7)
Cl2 C22 1.723(8)
Cl3 C24 1.741(7)
Cl4 C3 1.732(7)
O1 C20 1.238(9)
O2 C7 1.213(8)
O3 C38 1.190(9)
C1 C2 1.374(11)
C1 C6 1.407(9)
C1 H1A 0.9300
C2 C3 1.365(11)
C2 H2A 0.9300
C3 C4 1.372(10)
C4 C5 1.376(10)
C4 H4A 0.9300
C5 C6 1.399(10)
C6 C7 1.511(10)
C7 C8 1.498(9)
C8 C35 1.409(7)
C8 C9 1.414(9)
C9 C10 1.535(6)
C10 H10A 0.9600
C10 H10B 0.9600
C10 H10C 0.9600
C11 C12 1.397(8)
C11 C16 1.408(8)
C12 C13 1.378(10)
C12 H12A 0.9300
C13 C14 1.381(10)
C13 H13A 0.9300
C14 C15 1.385(8)
C14 H14A 0.9300
C15 C16 1.364(9)
C15 H15A 0.9300
C17 C19 1.413(7)
C17 C18 1.519(8)
C18 H18A 0.9600
C18 H18B 0.9600
C18 H18C 0.9600
C19 C27 1.391(9)
C19 C20 1.490(9)
C20 C21 1.495(9)
C21 C26 1.383(10)
C21 C22 1.403(9)
C22 C23 1.383(10)
C23 C24 1.371(11)
C23 H23A 0.9300
C24 C25 1.379(10)
C25 C26 1.372(10)
C25 H25A 0.9300
C26 H26A 0.9300
C27 C28 1.511(7)
C28 H28A 0.9600
C28 H28B 0.9600
C28 H28C 0.9600
C29 C34 1.384(9)
C29 C30 1.400(7)
C30 C31 1.384(10)
C30 H30A 0.9300
C31 C32 1.348(11)
C31 H31A 0.9300
C32 C33 1.382(8)
C32 H32A 0.9300
C33 C34 1.397(8)
C33 H33A 0.9300
C35 C36 1.530(9)
C36 H36A 0.9600
C36 H36B 0.9600
C36 H36C 0.9600
C37 C38 1.475(11)
C37 H37A 0.9600
C37 H37B 0.9600
C37 H37C 0.9600
C38 C39 1.467(13)
C39 H39A 0.9600
C39 H39B 0.9600
C39 H39C 0.9600
